data_7009270
loop_
_publ_author_name
'Uhl, Werner'
'Benter, Maike'
'Pr\"ott, Malte'

_publ_section_title
;
 Replacement of CO ligands by the isolobal gallium(I) compound GaR
 [R&#x2005;=&#x2005;C(SiMe3)3], formation of the transition metal
 gallium compounds Mn2(CO)8(\m-GaR)2 and Fe3(CO)9(\m-CO)(\m-GaR)2
;
_journal_issue 5
_journal_name_full 'Journal of the Chemical Society, Dalton Transactions'
_journal_page_first 643
_journal_paper_doi 10.1039/a909658b
_journal_year 2000
_chemical_formula_sum 'C33 H64 Ga2 Mn2 O8 Si6'
_chemical_formula_weight 1006.70
_chemical_name_systematic
; 
 ? 
;
_space_group_IT_number 14
_symmetry_cell_setting monoclinic
_symmetry_space_group_name_Hall '-P 2yn'
_symmetry_space_group_name_H-M 'P 1 21/n 1'
_atom_sites_solution_hydrogens geom
_atom_sites_solution_primary direct
_atom_sites_solution_secondary difmap
_audit_creation_method SHELXL-97
_cell_angle_alpha 90.00
_cell_angle_beta 95.390(9)
_cell_angle_gamma 90.00
_cell_formula_units_Z 4
_cell_length_a 21.2302(17)
_cell_length_b 9.4767(4)
_cell_length_c 23.7715(18)
_cell_measurement_temperature 193
_cell_volume 4761.5(6)
_computing_structure_refinement 'SHELXL-97 (Sheldrick, 1997)'
_computing_structure_solution 'SHELXS-97 (Sheldrick, 1990)'
_diffrn_ambient_temperature 293(2)
_diffrn_measured_fraction_theta_full 0.878
_diffrn_measured_fraction_theta_max 0.878
_diffrn_radiation_monochromator graphite
_diffrn_radiation_source 'fine-focus sealed tube'
_diffrn_radiation_type MoK\a
_diffrn_radiation_wavelength 0.71073
_diffrn_reflns_av_R_equivalents 0.1663
_diffrn_reflns_av_sigmaI/netI 0.2042
_diffrn_reflns_limit_h_max 26
_diffrn_reflns_limit_h_min -25
_diffrn_reflns_limit_k_max 10
_diffrn_reflns_limit_k_min -10
_diffrn_reflns_limit_l_max 29
_diffrn_reflns_limit_l_min -29
_diffrn_reflns_number 33624
_diffrn_reflns_theta_full 26.00
_diffrn_reflns_theta_max 26.00
_diffrn_reflns_theta_min 2.32
_exptl_absorpt_coefficient_mu 1.830
_exptl_crystal_colour orange
_exptl_crystal_density_diffrn 1.404
_exptl_crystal_density_method 'not measured'
_exptl_crystal_F_000 2088
_exptl_crystal_size_max 1.2
_exptl_crystal_size_mid 0.15
_exptl_crystal_size_min 0.04
_refine_diff_density_max 0.959
_refine_diff_density_min -0.699
_refine_diff_density_rms 0.100
_refine_ls_extinction_method none
_refine_ls_goodness_of_fit_ref 0.655
_refine_ls_hydrogen_treatment mixed
_refine_ls_matrix_type full
_refine_ls_number_parameters 453
_refine_ls_number_reflns 8757
_refine_ls_number_restraints 0
_refine_ls_restrained_S_all 0.655
_refine_ls_R_factor_all 0.1405
_refine_ls_R_factor_gt 0.0521
_refine_ls_shift/su_max 1.144
_refine_ls_shift/su_mean 0.035
_refine_ls_structure_factor_coef Fsqd
_refine_ls_weighting_details 'w=1/[\s^2^(Fo^2^)+(0.1000P)^2^+0.0000P] where P=(Fo^2^+2Fc^2^)/3'
_refine_ls_weighting_scheme calc
_refine_ls_wR_factor_gt 0.1159
_refine_ls_wR_factor_ref 0.1603
_reflns_number_gt 3947
_reflns_number_total 8757
_reflns_threshold_expression >2sigma(I)
_cod_data_source_file a909658b.txt
_cod_data_source_block Mn2(CO)8((-GaR)2
_cod_depositor_comments
;
The following automatic conversions were performed:

'_refine_ls_weighting_scheme' value 'calc
w=1/[\s^2^(Fo^2^)+(0.1000P)^2^+0.0000P] where P=(Fo^2^+2Fc^2^)/3' was
changed to 'calc'. New tag '_refine_ls_weighting_details' was
created. The value of the new tag was set to
'w=1/[\s^2^(Fo^2^)+(0.1000P)^2^+0.0000P] where P=(Fo^2^+2Fc^2^)/3'.

Automatic conversion script
Id: cif_fix_values 3143 2015-03-26 13:38:13Z robertas 
;
_cod_original_sg_symbol_H-M P2(1)/n
_cod_database_code 7009270

loop_
_symmetry_equiv_pos_as_xyz
'x, y, z'
'-x+1/2, y+1/2, -z+1/2'
'-x, -y, -z'
'x-1/2, -y-1/2, z-1/2'

loop_
_atom_site_label
_atom_site_type_symbol
_atom_site_fract_x
_atom_site_fract_y
_atom_site_fract_z
_atom_site_U_iso_or_equiv
_atom_site_adp_type
_atom_site_occupancy
_atom_site_calc_flag
_atom_site_refinement_flags
_atom_site_disorder_assembly
_atom_site_disorder_group
Ga1 Ga 0.50970(4) 0.78633(10) 0.33223(3) 0.0202(2) Uani 1 d . . .
Ga2 Ga 0.34757(4) 0.74030(10) 0.39924(3) 0.0197(2) Uani 1 d . . .
Mn1 Mn 0.44703(5) 0.62137(14) 0.38938(5) 0.0235(3) Uani 1 d . . .
Mn2 Mn 0.42787(5) 0.92665(14) 0.37043(5) 0.0228(3) Uani 1 d . . .
C1 C 0.5800(3) 0.7895(9) 0.2826(3) 0.0195(16) Uani 1 d . . .
Si11 Si 0.56381(12) 0.6593(3) 0.22143(10) 0.0348(6) Uani 1 d . . .
C111 C 0.4933(5) 0.7121(13) 0.1726(4) 0.058(3) Uani 1 d . . .
H11A H 0.4842 0.6396 0.1448 0.070 Uiso 1 calc R . .
H11B H 0.5022 0.7988 0.1540 0.070 Uiso 1 calc R . .
H11C H 0.4575 0.7249 0.1938 0.070 Uiso 1 calc R . .
C112 C 0.5477(5) 0.4751(11) 0.2431(5) 0.049(3) Uani 1 d . . .
H11D H 0.5172 0.4759 0.2705 0.059 Uiso 1 calc R . .
H11E H 0.5863 0.4327 0.2594 0.059 Uiso 1 calc R . .
H11F H 0.5314 0.4217 0.2106 0.059 Uiso 1 calc R . .
C113 C 0.6337(6) 0.6459(14) 0.1775(5) 0.064(3) Uani 1 d . . .
H11G H 0.6724 0.6519 0.2018 0.076 Uiso 1 calc R . .
H11H H 0.6320 0.7217 0.1507 0.076 Uiso 1 calc R . .
H11I H 0.6322 0.5573 0.1579 0.076 Uiso 1 calc R . .
Si12 Si 0.65728(10) 0.7437(3) 0.32823(10) 0.0331(6) Uani 1 d . . .
C121 C 0.6825(5) 0.5555(12) 0.3262(5) 0.053(3) Uani 1 d . . .
H12A H 0.6816 0.5249 0.2877 0.063 Uiso 1 calc R . .
H12B H 0.6542 0.4984 0.3458 0.063 Uiso 1 calc R . .
H12C H 0.7247 0.5464 0.3442 0.063 Uiso 1 calc R . .
C122 C 0.6509(5) 0.7902(12) 0.4046(4) 0.047(3) Uani 1 d . . .
H12D H 0.6170 0.7375 0.4185 0.057 Uiso 1 calc R . .
H12E H 0.6425 0.8893 0.4078 0.057 Uiso 1 calc R . .
H12F H 0.6899 0.7675 0.4265 0.057 Uiso 1 calc R . .
C123 C 0.7288(4) 0.8393(13) 0.3070(5) 0.052(3) Uani 1 d . . .
H12G H 0.7652 0.8123 0.3316 0.062 Uiso 1 calc R . .
H12H H 0.7223 0.9392 0.3097 0.062 Uiso 1 calc R . .
H12I H 0.7354 0.8152 0.2688 0.062 Uiso 1 calc R . .
Si13 Si 0.58271(10) 0.9797(3) 0.25583(10) 0.0302(6) Uani 1 d . . .
C131 C 0.6072(5) 1.1037(11) 0.3157(4) 0.043(2) Uani 1 d . . .
H13A H 0.6478 1.0757 0.3335 0.051 Uiso 1 calc R . .
H13B H 0.5765 1.1008 0.3429 0.051 Uiso 1 calc R . .
H13C H 0.6100 1.1980 0.3014 0.051 Uiso 1 calc R . .
C132 C 0.6401(5) 1.0088(13) 0.2004(5) 0.055(3) Uani 1 d . . .
H13D H 0.6455 1.1081 0.1947 0.066 Uiso 1 calc R . .
H13E H 0.6236 0.9658 0.1655 0.066 Uiso 1 calc R . .
H13F H 0.6802 0.9670 0.2129 0.066 Uiso 1 calc R . .
C133 C 0.5046(4) 1.0434(11) 0.2199(4) 0.039(2) Uani 1 d . . .
H13G H 0.4705 0.9975 0.2365 0.046 Uiso 1 calc R . .
H13H H 0.5024 1.0214 0.1804 0.046 Uiso 1 calc R . .
H13I H 0.5013 1.1436 0.2247 0.046 Uiso 1 calc R . .
C2 C 0.2560(3) 0.7265(9) 0.4117(3) 0.0202(16) Uani 1 d . . .
Si21 Si 0.23472(10) 0.5287(3) 0.40624(10) 0.0278(5) Uani 1 d . . .
C211 C 0.1466(4) 0.4945(12) 0.3949(5) 0.047(3) Uani 1 d . . .
H21A H 0.1301 0.5342 0.3594 0.057 Uiso 1 calc R . .
H21B H 0.1261 0.5375 0.4249 0.057 Uiso 1 calc R . .
H21C H 0.1390 0.3947 0.3947 0.057 Uiso 1 calc R . .
C212 C 0.2678(4) 0.4391(10) 0.3451(3) 0.033(2) Uani 1 d . . .
H21D H 0.3095 0.4045 0.3568 0.040 Uiso 1 calc R . .
H21E H 0.2699 0.5054 0.3148 0.040 Uiso 1 calc R . .
H21F H 0.2409 0.3617 0.3325 0.040 Uiso 1 calc R . .
C213 C 0.2647(5) 0.4267(12) 0.4710(4) 0.048(3) Uani 1 d . . .
H21G H 0.2645 0.3277 0.4624 0.058 Uiso 1 calc R . .
H21H H 0.2378 0.4441 0.5006 0.058 Uiso 1 calc R . .
H21I H 0.3071 0.4561 0.4832 0.058 Uiso 1 calc R . .
Si22 Si 0.24563(11) 0.7927(3) 0.48614(10) 0.0350(6) Uani 1 d . . .
C221 C 0.2219(5) 0.9831(12) 0.4921(5) 0.055(3) Uani 1 d . . .
H22A H 0.2329 1.0155 0.5300 0.066 Uiso 1 calc R . .
H22B H 0.1770 0.9919 0.4830 0.066 Uiso 1 calc R . .
H22C H 0.2436 1.0391 0.4663 0.066 Uiso 1 calc R . .
C222 C 0.3217(5) 0.7682(14) 0.5318(4) 0.055(3) Uani 1 d . . .
H22D H 0.3528 0.8333 0.5203 0.066 Uiso 1 calc R . .
H22E H 0.3366 0.6734 0.5279 0.066 Uiso 1 calc R . .
H22F H 0.3148 0.7855 0.5705 0.066 Uiso 1 calc R . .
C223 C 0.1800(5) 0.7020(15) 0.5211(4) 0.060(3) Uani 1 d . . .
H22G H 0.1881 0.6024 0.5231 0.072 Uiso 1 calc R . .
H22H H 0.1403 0.7188 0.4994 0.072 Uiso 1 calc R . .
H22I H 0.1784 0.7388 0.5586 0.072 Uiso 1 calc R . .
Si23 Si 0.20429(10) 0.8292(3) 0.35536(10) 0.0304(6) Uani 1 d . . .
C231 C 0.2002(4) 0.7397(12) 0.2847(4) 0.044(2) Uani 1 d . . .
H23A H 0.1752 0.7956 0.2574 0.053 Uiso 1 calc R . .
H23B H 0.1813 0.6483 0.2874 0.053 Uiso 1 calc R . .
H23C H 0.2422 0.7295 0.2733 0.053 Uiso 1 calc R . .
C232 C 0.2322(4) 1.0136(10) 0.3428(4) 0.043(2) Uani 1 d . . .
H23D H 0.2734 1.0103 0.3294 0.051 Uiso 1 calc R . .
H23E H 0.2342 1.0660 0.3775 0.051 Uiso 1 calc R . .
H23F H 0.2031 1.0588 0.3151 0.051 Uiso 1 calc R . .
C233 C 0.1198(4) 0.8475(13) 0.3735(5) 0.053(3) Uani 1 d . . .
H23G H 0.1118 0.9438 0.3832 0.064 Uiso 1 calc R . .
H23H H 0.1132 0.7877 0.4050 0.064 Uiso 1 calc R . .
H23I H 0.0914 0.8203 0.3416 0.064 Uiso 1 calc R . .
C11 C 0.4700(4) 0.6846(12) 0.4616(4) 0.040(2) Uani 1 d . . .
O11 O 0.4823(3) 0.7163(10) 0.5080(3) 0.066(2) Uani 1 d . . .
C12 C 0.5215(5) 0.5267(12) 0.3887(4) 0.044(3) Uani 1 d . . .
O12 O 0.5647(3) 0.4561(9) 0.3922(4) 0.067(3) Uani 1 d . . .
C13 C 0.4137(4) 0.5748(10) 0.3173(4) 0.034(2) Uani 1 d . . .
O13 O 0.3933(3) 0.5464(9) 0.2725(3) 0.056(2) Uani 1 d . . .
C14 C 0.4134(4) 0.4640(12) 0.4174(4) 0.041(2) Uani 1 d . . .
O14 O 0.3978(4) 0.3590(10) 0.4348(5) 0.086(3) Uani 1 d . . .
C21 C 0.4420(5) 1.0992(11) 0.3414(4) 0.040(2) Uani 1 d . . .
O21 O 0.4474(4) 1.2106(9) 0.3248(3) 0.067(2) Uani 1 d . . .
C22 C 0.3763(4) 1.0093(10) 0.4172(4) 0.034(2) Uani 1 d . . .
O22 O 0.3500(3) 1.0766(8) 0.4482(3) 0.0487(18) Uani 1 d . . .
C23 C 0.3810(4) 0.8895(10) 0.3031(4) 0.031(2) Uani 1 d . . .
O23 O 0.3559(3) 0.8679(8) 0.2588(3) 0.0479(18) Uani 1 d . . .
C24 C 0.4963(4) 0.9557(11) 0.4220(4) 0.037(2) Uani 1 d . . .
O24 O 0.5398(3) 0.9827(9) 0.4522(3) 0.061(2) Uani 1 d . . .
CP1 C 0.4723(14) 0.799(4) 0.0019(12) 0.176(10) Uiso 1 d . . .
HP1A H 0.5175 0.8047 0.0092 0.212 Uiso 1 calc R . .
HP1B H 0.4539 0.8560 0.0294 0.212 Uiso 1 calc R . .
CP2 C 0.454(3) 0.667(7) 0.007(2) 0.35(3) Uiso 1 d . . .
HP2A H 0.4140 0.6615 0.0221 0.415 Uiso 1 calc R . .
HP2B H 0.4850 0.6141 0.0305 0.415 Uiso 1 calc R . .
CP3 C 0.450(2) 0.611(5) -0.0610(18) 0.28(2) Uiso 1 d . . .
HP3A H 0.4890 0.6210 -0.0779 0.337 Uiso 1 calc R . .
HP3B H 0.4335 0.5174 -0.0661 0.337 Uiso 1 calc R . .
CP4 C 0.4077(17) 0.711(4) -0.0773(15) 0.218(14) Uiso 1 d . . .
HP4A H 0.3700 0.7037 -0.0581 0.262 Uiso 1 calc R . .
HP4B H 0.3970 0.7111 -0.1174 0.262 Uiso 1 calc R . .
CP5 C 0.4533(19) 0.854(5) -0.0549(17) 0.259(17) Uiso 1 d . . .
HP5A H 0.4885 0.8680 -0.0768 0.311 Uiso 1 calc R . .
HP5B H 0.4290 0.9396 -0.0541 0.311 Uiso 1 calc R . .

loop_
_atom_site_aniso_label
_atom_site_aniso_U_11
_atom_site_aniso_U_22
_atom_site_aniso_U_33
_atom_site_aniso_U_23
_atom_site_aniso_U_13
_atom_site_aniso_U_12
Ga1 0.0182(4) 0.0207(5) 0.0219(4) 0.0005(3) 0.0021(3) -0.0009(3)
Ga2 0.0172(4) 0.0196(6) 0.0222(4) 0.0004(3) 0.0003(3) -0.0006(3)
Mn1 0.0180(5) 0.0201(8) 0.0322(6) 0.0067(5) 0.0020(5) 0.0008(5)
Mn2 0.0214(6) 0.0181(8) 0.0294(6) 0.0002(5) 0.0051(5) -0.0007(5)
C1 0.015(3) 0.020(5) 0.025(4) 0.002(3) 0.007(3) -0.002(3)
Si11 0.0417(14) 0.0333(17) 0.0305(12) -0.0070(10) 0.0090(10) -0.0009(11)
C111 0.075(7) 0.061(8) 0.034(5) -0.005(5) -0.020(5) -0.016(6)
C112 0.054(6) 0.036(7) 0.058(6) -0.001(5) 0.010(5) 0.004(5)
C113 0.078(8) 0.056(9) 0.062(7) -0.017(6) 0.034(6) -0.003(6)
Si12 0.0199(10) 0.0357(17) 0.0433(13) 0.0085(11) 0.0015(9) 0.0030(10)
C121 0.041(5) 0.052(8) 0.068(7) 0.015(6) 0.018(5) 0.014(5)
C122 0.046(5) 0.047(7) 0.045(5) 0.007(5) -0.018(4) 0.003(5)
C123 0.020(4) 0.069(9) 0.065(7) 0.015(6) 0.000(4) -0.002(5)
Si13 0.0261(11) 0.0296(16) 0.0352(13) 0.0097(10) 0.0042(9) -0.0042(10)
C131 0.044(5) 0.036(7) 0.048(5) 0.006(4) -0.004(4) -0.008(4)
C132 0.037(5) 0.061(9) 0.069(7) 0.029(6) 0.019(5) -0.005(5)
C133 0.039(5) 0.041(7) 0.034(5) 0.014(4) -0.004(4) -0.001(4)
C2 0.008(3) 0.019(5) 0.033(4) -0.001(3) -0.004(3) 0.001(3)
Si21 0.0258(11) 0.0258(16) 0.0319(12) 0.0026(10) 0.0026(9) -0.0044(9)
C211 0.034(5) 0.046(7) 0.064(7) -0.008(5) 0.017(5) -0.014(4)
C212 0.031(4) 0.035(6) 0.034(4) -0.014(4) 0.001(4) -0.006(4)
C213 0.056(6) 0.039(7) 0.051(6) 0.019(5) 0.011(5) 0.008(5)
Si22 0.0315(12) 0.0443(18) 0.0301(12) -0.0098(11) 0.0073(10) -0.0066(11)
C221 0.051(6) 0.049(8) 0.068(7) -0.022(6) 0.028(5) -0.011(5)
C222 0.060(6) 0.074(9) 0.031(5) -0.010(5) -0.004(4) -0.013(6)
C223 0.051(6) 0.079(10) 0.052(6) -0.015(6) 0.017(5) -0.015(6)
Si23 0.0228(11) 0.0319(17) 0.0356(12) 0.0060(10) -0.0026(9) 0.0032(10)
C231 0.040(5) 0.052(8) 0.036(5) 0.012(4) -0.013(4) -0.001(5)
C232 0.037(5) 0.028(6) 0.059(6) 0.016(5) -0.008(4) 0.003(4)
C233 0.026(5) 0.049(8) 0.083(8) 0.020(6) -0.002(5) 0.009(4)
C11 0.029(5) 0.054(7) 0.038(5) 0.013(4) 0.001(4) 0.011(4)
O11 0.063(5) 0.108(8) 0.025(3) 0.007(4) -0.006(3) 0.003(5)
C12 0.041(5) 0.035(7) 0.058(6) 0.019(5) 0.008(5) 0.006(5)
O12 0.041(4) 0.062(6) 0.102(6) 0.039(5) 0.032(4) 0.031(4)
C13 0.034(5) 0.017(6) 0.054(6) -0.003(4) 0.013(4) -0.003(4)
O13 0.060(4) 0.064(6) 0.044(4) -0.023(4) 0.006(3) -0.017(4)
C14 0.019(4) 0.042(7) 0.062(6) 0.019(5) 0.007(4) 0.005(4)
O14 0.048(5) 0.045(7) 0.165(9) 0.062(6) 0.014(5) -0.002(4)
C21 0.054(6) 0.021(7) 0.048(5) 0.004(4) 0.021(5) -0.001(4)
O21 0.103(6) 0.021(5) 0.082(5) 0.005(4) 0.030(5) -0.003(4)
C22 0.029(4) 0.028(6) 0.046(5) -0.005(4) 0.011(4) 0.001(4)
O22 0.047(4) 0.035(5) 0.069(4) -0.015(4) 0.032(3) -0.006(3)
C23 0.018(4) 0.035(6) 0.042(5) 0.014(4) 0.004(4) 0.003(3)
O23 0.045(4) 0.060(6) 0.036(4) 0.012(3) -0.011(3) 0.002(3)
C24 0.024(4) 0.043(7) 0.046(5) -0.017(4) 0.009(4) -0.002(4)
O24 0.041(4) 0.093(7) 0.049(4) -0.038(4) 0.006(3) -0.021(4)

loop_
_atom_type_symbol
_atom_type_description
_atom_type_scat_dispersion_real
_atom_type_scat_dispersion_imag
_atom_type_scat_source
C C 0.0033 0.0016 'International Tables Vol C Tables 4.2.6.8 and 6.1.1.4'
H H 0.0000 0.0000 'International Tables Vol C Tables 4.2.6.8 and 6.1.1.4'
O O 0.0106 0.0060 'International Tables Vol C Tables 4.2.6.8 and 6.1.1.4'
Si Si 0.0817 0.0704 'International Tables Vol C Tables 4.2.6.8 and 6.1.1.4'
Mn Mn 0.3368 0.7283 'International Tables Vol C Tables 4.2.6.8 and 6.1.1.4'
Ga Ga 0.2307 1.6083 'International Tables Vol C Tables 4.2.6.8 and 6.1.1.4'

loop_
_geom_angle_atom_site_label_1
_geom_angle_atom_site_label_2
_geom_angle_atom_site_label_3
_geom_angle
_geom_angle_site_symmetry_1
_geom_angle_site_symmetry_3
_geom_angle_publ_flag
C1 Ga1 Mn2 144.7(2) . . ?
C1 Ga1 Mn1 142.2(2) . . ?
Mn2 Ga1 Mn1 72.96(5) . . ?
C2 Ga2 Mn1 148.5(2) . . ?
C2 Ga2 Mn2 139.2(2) . . ?
Mn1 Ga2 Mn2 71.98(5) . . ?
C14 Mn1 C12 88.3(4) . . ?
C14 Mn1 C11 90.2(5) . . ?
C12 Mn1 C11 90.8(4) . . ?
C14 Mn1 C13 90.8(4) . . ?
C12 Mn1 C13 97.6(4) . . ?
C11 Mn1 C13 171.5(4) . . ?
C14 Mn1 Ga2 88.3(3) . . ?
C12 Mn1 Ga2 174.7(3) . . ?
C11 Mn1 Ga2 85.1(3) . . ?
C13 Mn1 Ga2 86.5(3) . . ?
C14 Mn1 Ga1 162.5(3) . . ?
C12 Mn1 Ga1 78.4(3) . . ?
C11 Mn1 Ga1 101.1(3) . . ?
C13 Mn1 Ga1 79.9(3) . . ?
Ga2 Mn1 Ga1 105.75(5) . . ?
C14 Mn1 Mn2 144.3(3) . . ?
C12 Mn1 Mn2 126.1(3) . . ?
C11 Mn1 Mn2 81.0(3) . . ?
C13 Mn1 Mn2 93.3(3) . . ?
Ga2 Mn1 Mn2 56.63(4) . . ?
Ga1 Mn1 Mn2 51.97(4) . . ?
C22 Mn2 C21 88.6(4) . . ?
C22 Mn2 C24 90.7(4) . . ?
C21 Mn2 C24 88.3(5) . . ?
C22 Mn2 C23 108.0(4) . . ?
C21 Mn2 C23 86.3(4) . . ?
C24 Mn2 C23 160.4(4) . . ?
C22 Mn2 Ga1 163.9(3) . . ?
C21 Mn2 Ga1 101.6(3) . . ?
C24 Mn2 Ga1 77.4(3) . . ?
C23 Mn2 Ga1 85.2(3) . . ?
C22 Mn2 Ga2 71.4(3) . . ?
C21 Mn2 Ga2 148.5(3) . . ?
C24 Mn2 Ga2 115.2(3) . . ?
C23 Mn2 Ga2 77.5(3) . . ?
Ga1 Mn2 Ga2 103.71(5) . . ?
C22 Mn2 Mn1 114.4(3) . . ?
C21 Mn2 Mn1 156.7(3) . . ?
C24 Mn2 Mn1 87.5(3) . . ?
C23 Mn2 Mn1 90.1(3) . . ?
Ga1 Mn2 Mn1 55.07(4) . . ?
Ga2 Mn2 Mn1 51.39(4) . . ?
Si13 C1 Si11 111.3(4) . . ?
Si13 C1 Si12 110.3(4) . . ?
Si11 C1 Si12 111.4(4) . . ?
Si13 C1 Ga1 105.1(4) . . ?
Si11 C1 Ga1 110.5(3) . . ?
Si12 C1 Ga1 108.0(3) . . ?
C112 Si11 C111 105.4(5) . . ?
C112 Si11 C1 114.7(4) . . ?
C111 Si11 C1 112.0(4) . . ?
C112 Si11 C113 105.3(5) . . ?
C111 Si11 C113 107.3(5) . . ?
C1 Si11 C113 111.6(4) . . ?
Si11 C111 H11A 109.5 . . ?
Si11 C111 H11B 109.5 . . ?
H11A C111 H11B 109.5 . . ?
Si11 C111 H11C 109.5 . . ?
H11A C111 H11C 109.5 . . ?
H11B C111 H11C 109.5 . . ?
Si11 C112 H11D 109.5 . . ?
Si11 C112 H11E 109.5 . . ?
H11D C112 H11E 109.5 . . ?
Si11 C112 H11F 109.5 . . ?
H11D C112 H11F 109.5 . . ?
H11E C112 H11F 109.5 . . ?
Si11 C113 H11G 109.5 . . ?
Si11 C113 H11H 109.5 . . ?
H11G C113 H11H 109.5 . . ?
Si11 C113 H11I 109.4 . . ?
H11G C113 H11I 109.5 . . ?
H11H C113 H11I 109.5 . . ?
C121 Si12 C123 102.3(5) . . ?
C121 Si12 C122 107.1(5) . . ?
C123 Si12 C122 106.2(5) . . ?
C121 Si12 C1 115.6(4) . . ?
C123 Si12 C1 114.1(4) . . ?
C122 Si12 C1 110.7(4) . . ?
Si12 C121 H12A 109.5 . . ?
Si12 C121 H12B 109.5 . . ?
H12A C121 H12B 109.5 . . ?
Si12 C121 H12C 109.5 . . ?
H12A C121 H12C 109.5 . . ?
H12B C121 H12C 109.5 . . ?
Si12 C122 H12D 109.4 . . ?
Si12 C122 H12E 109.5 . . ?
H12D C122 H12E 109.5 . . ?
Si12 C122 H12F 109.5 . . ?
H12D C122 H12F 109.5 . . ?
H12E C122 H12F 109.5 . . ?
Si12 C123 H12G 109.5 . . ?
Si12 C123 H12H 109.5 . . ?
H12G C123 H12H 109.5 . . ?
Si12 C123 H12I 109.5 . . ?
H12G C123 H12I 109.5 . . ?
H12H C123 H12I 109.5 . . ?
C131 Si13 C132 106.6(5) . . ?
C131 Si13 C133 108.1(5) . . ?
C132 Si13 C133 103.5(4) . . ?
C131 Si13 C1 110.6(4) . . ?
C132 Si13 C1 114.2(4) . . ?
C133 Si13 C1 113.4(4) . . ?
Si13 C131 H13A 109.5 . . ?
Si13 C131 H13B 109.5 . . ?
H13A C131 H13B 109.5 . . ?
Si13 C131 H13C 109.5 . . ?
H13A C131 H13C 109.5 . . ?
H13B C131 H13C 109.5 . . ?
Si13 C132 H13D 109.5 . . ?
Si13 C132 H13E 109.5 . . ?
H13D C132 H13E 109.5 . . ?
Si13 C132 H13F 109.5 . . ?
H13D C132 H13F 109.5 . . ?
H13E C132 H13F 109.5 . . ?
Si13 C133 H13G 109.5 . . ?
Si13 C133 H13H 109.5 . . ?
H13G C133 H13H 109.5 . . ?
Si13 C133 H13I 109.5 . . ?
H13G C133 H13I 109.5 . . ?
H13H C133 H13I 109.5 . . ?
Si22 C2 Si23 111.9(4) . . ?
Si22 C2 Si21 109.6(4) . . ?
Si23 C2 Si21 109.4(3) . . ?
Si22 C2 Ga2 108.3(3) . . ?
Si23 C2 Ga2 111.4(4) . . ?
Si21 C2 Ga2 106.1(4) . . ?
C212 Si21 C213 106.3(5) . . ?
C212 Si21 C211 104.4(4) . . ?
C213 Si21 C211 106.4(5) . . ?
C212 Si21 C2 112.9(4) . . ?
C213 Si21 C2 112.7(4) . . ?
C211 Si21 C2 113.4(4) . . ?
Si21 C211 H21A 109.5 . . ?
Si21 C211 H21B 109.5 . . ?
H21A C211 H21B 109.5 . . ?
Si21 C211 H21C 109.5 . . ?
H21A C211 H21C 109.5 . . ?
H21B C211 H21C 109.5 . . ?
Si21 C212 H21D 109.5 . . ?
Si21 C212 H21E 109.4 . . ?
H21D C212 H21E 109.5 . . ?
Si21 C212 H21F 109.5 . . ?
H21D C212 H21F 109.5 . . ?
H21E C212 H21F 109.5 . . ?
Si21 C213 H21G 109.5 . . ?
Si21 C213 H21H 109.5 . . ?
H21G C213 H21H 109.5 . . ?
Si21 C213 H21I 109.5 . . ?
H21G C213 H21I 109.5 . . ?
H21H C213 H21I 109.5 . . ?
C222 Si22 C221 107.3(5) . . ?
C222 Si22 C223 108.6(5) . . ?
C221 Si22 C223 100.9(5) . . ?
C222 Si22 C2 109.1(4) . . ?
C221 Si22 C2 116.1(4) . . ?
C223 Si22 C2 114.2(4) . . ?
Si22 C221 H22A 109.5 . . ?
Si22 C221 H22B 109.5 . . ?
H22A C221 H22B 109.5 . . ?
Si22 C221 H22C 109.5 . . ?
H22A C221 H22C 109.5 . . ?
H22B C221 H22C 109.5 . . ?
Si22 C222 H22D 109.5 . . ?
Si22 C222 H22E 109.5 . . ?
H22D C222 H22E 109.5 . . ?
Si22 C222 H22F 109.5 . . ?
H22D C222 H22F 109.5 . . ?
H22E C222 H22F 109.5 . . ?
Si22 C223 H22G 109.5 . . ?
Si22 C223 H22H 109.5 . . ?
H22G C223 H22H 109.5 . . ?
Si22 C223 H22I 109.5 . . ?
H22G C223 H22I 109.5 . . ?
H22H C223 H22I 109.5 . . ?
C232 Si23 C231 105.5(5) . . ?
C232 Si23 C233 105.7(5) . . ?
C231 Si23 C233 106.3(5) . . ?
C232 Si23 C2 114.6(4) . . ?
C231 Si23 C2 111.8(4) . . ?
C233 Si23 C2 112.3(4) . . ?
Si23 C231 H23A 109.5 . . ?
Si23 C231 H23B 109.5 . . ?
H23A C231 H23B 109.5 . . ?
Si23 C231 H23C 109.5 . . ?
H23A C231 H23C 109.5 . . ?
H23B C231 H23C 109.5 . . ?
Si23 C232 H23D 109.5 . . ?
Si23 C232 H23E 109.5 . . ?
H23D C232 H23E 109.5 . . ?
Si23 C232 H23F 109.5 . . ?
H23D C232 H23F 109.5 . . ?
H23E C232 H23F 109.5 . . ?
Si23 C233 H23G 109.5 . . ?
Si23 C233 H23H 109.5 . . ?
H23G C233 H23H 109.5 . . ?
Si23 C233 H23I 109.5 . . ?
H23G C233 H23I 109.5 . . ?
H23H C233 H23I 109.5 . . ?
O11 C11 Mn1 175.3(10) . . ?
O12 C12 Mn1 171.7(9) . . ?
O13 C13 Mn1 179.6(6) . . ?
O14 C14 Mn1 173.3(8) . . ?
O21 C21 Mn2 175.4(9) . . ?
O22 C22 Mn2 170.2(8) . . ?
O23 C23 Mn2 174.6(7) . . ?
O24 C24 Mn2 175.1(10) . . ?
CP2 CP1 CP5 111(4) . . ?
CP2 CP1 HP1A 111.3 . . ?
CP5 CP1 HP1A 109.5 . . ?
CP2 CP1 HP1B 107.6 . . ?
CP5 CP1 HP1B 109.0 . . ?
HP1A CP1 HP1B 107.9 . . ?
CP1 CP2 CP3 101(4) . . ?
CP1 CP2 HP2A 113.2 . . ?
CP3 CP2 HP2A 113.3 . . ?
CP1 CP2 HP2B 109.3 . . ?
CP3 CP2 HP2B 110.3 . . ?
HP2A CP2 HP2B 109.0 . . ?
CP4 CP3 CP2 92(4) . . ?
CP4 CP3 HP3A 116.6 . . ?
CP2 CP3 HP3A 115.2 . . ?
CP4 CP3 HP3B 110.5 . . ?
CP2 CP3 HP3B 111.1 . . ?
HP3A CP3 HP3B 110.4 . . ?
CP3 CP4 CP5 97(3) . . ?
CP3 CP4 HP4A 115.4 . . ?
CP5 CP4 HP4A 113.3 . . ?
CP3 CP4 HP4B 110.0 . . ?
CP5 CP4 HP4B 110.8 . . ?
HP4A CP4 HP4B 109.5 . . ?
CP1 CP5 CP4 96(3) . . ?
CP1 CP5 HP5A 112.2 . . ?
CP4 CP5 HP5A 114.1 . . ?
CP1 CP5 HP5B 112.7 . . ?
CP4 CP5 HP5B 111.5 . . ?
HP5A CP5 HP5B 110.0 . . ?

loop_
_geom_bond_atom_site_label_1
_geom_bond_atom_site_label_2
_geom_bond_distance
_geom_bond_site_symmetry_2
_geom_bond_publ_flag
Ga1 C1 1.987(7) . ?
Ga1 Mn2 2.4304(15) . ?
Ga1 Mn1 2.5297(15) . ?
Ga2 C2 1.999(7) . ?
Ga2 Mn1 2.4242(14) . ?
Ga2 Mn2 2.5910(15) . ?
Mn1 C14 1.808(10) . ?
Mn1 C12 1.818(10) . ?
Mn1 C11 1.840(10) . ?
Mn1 C13 1.845(10) . ?
Mn1 Mn2 2.9502(18) . ?
Mn2 C22 1.810(9) . ?
Mn2 C21 1.811(10) . ?
Mn2 C24 1.832(9) . ?
Mn2 C23 1.838(9) . ?
C1 Si13 1.915(8) . ?
C1 Si11 1.914(8) . ?
C1 Si12 1.930(7) . ?
Si11 C112 1.861(11) . ?
Si11 C111 1.874(10) . ?
Si11 C113 1.897(11) . ?
C111 H11A 0.9599 . ?
C111 H11B 0.9599 . ?
C111 H11C 0.9599 . ?
C112 H11D 0.9599 . ?
C112 H11E 0.9599 . ?
C112 H11F 0.9599 . ?
C113 H11G 0.9600 . ?
C113 H11H 0.9600 . ?
C113 H11I 0.9600 . ?
Si12 C121 1.865(11) . ?
Si12 C123 1.877(10) . ?
Si12 C122 1.886(10) . ?
C121 H12A 0.9599 . ?
C121 H12B 0.9599 . ?
C121 H12C 0.9599 . ?
C122 H12D 0.9600 . ?
C122 H12E 0.9600 . ?
C122 H12F 0.9600 . ?
C123 H12G 0.9599 . ?
C123 H12H 0.9599 . ?
C123 H12I 0.9599 . ?
Si13 C131 1.882(10) . ?
Si13 C132 1.898(10) . ?
Si13 C133 1.891(8) . ?
C131 H13A 0.9601 . ?
C131 H13B 0.9601 . ?
C131 H13C 0.9601 . ?
C132 H13D 0.9599 . ?
C132 H13E 0.9599 . ?
C132 H13F 0.9599 . ?
C133 H13G 0.9599 . ?
C133 H13H 0.9599 . ?
C133 H13I 0.9599 . ?
C2 Si22 1.910(8) . ?
C2 Si23 1.915(7) . ?
C2 Si21 1.929(8) . ?
Si21 C212 1.875(8) . ?
Si21 C213 1.878(9) . ?
Si21 C211 1.892(9) . ?
C211 H21A 0.9599 . ?
C211 H21B 0.9599 . ?
C211 H21C 0.9599 . ?
C212 H21D 0.9600 . ?
C212 H21E 0.9600 . ?
C212 H21F 0.9600 . ?
C213 H21G 0.9599 . ?
C213 H21H 0.9599 . ?
C213 H21I 0.9599 . ?
Si22 C222 1.874(10) . ?
Si22 C221 1.882(12) . ?
Si22 C223 1.894(11) . ?
C221 H22A 0.9600 . ?
C221 H22B 0.9600 . ?
C221 H22C 0.9600 . ?
C222 H22D 0.9599 . ?
C222 H22E 0.9599 . ?
C222 H22F 0.9599 . ?
C223 H22G 0.9599 . ?
C223 H22H 0.9599 . ?
C223 H22I 0.9599 . ?
Si23 C232 1.878(10) . ?
Si23 C231 1.876(10) . ?
Si23 C233 1.893(10) . ?
C231 H23A 0.9599 . ?
C231 H23B 0.9599 . ?
C231 H23C 0.9599 . ?
C232 H23D 0.9599 . ?
C232 H23E 0.9599 . ?
C232 H23F 0.9599 . ?
C233 H23G 0.9599 . ?
C233 H23H 0.9599 . ?
C233 H23I 0.9599 . ?
C11 O11 1.150(11) . ?
C12 O12 1.132(11) . ?
C13 O13 1.143(10) . ?
C14 O14 1.138(12) . ?
C21 O21 1.137(12) . ?
C22 O22 1.156(10) . ?
C23 O23 1.153(10) . ?
C24 O24 1.144(10) . ?
CP1 CP2 1.31(6) . ?
CP1 CP5 1.47(4) . ?
CP1 HP1A 0.9600 . ?
CP1 HP1B 0.9600 . ?
CP2 CP3 1.70(6) . ?
CP2 HP2A 0.9600 . ?
CP2 HP2B 0.9600 . ?
CP3 CP4 1.33(5) . ?
CP3 HP3A 0.9600 . ?
CP3 HP3B 0.9600 . ?
CP4 CP5 1.72(5) . ?
CP4 HP4A 0.9600 . ?
CP4 HP4B 0.9600 . ?
CP5 HP5A 0.9600 . ?
CP5 HP5B 0.9600 . ?

loop_
_geom_torsion_atom_site_label_1
_geom_torsion_atom_site_label_2
_geom_torsion_atom_site_label_3
_geom_torsion_atom_site_label_4
_geom_torsion
_geom_torsion_site_symmetry_1
_geom_torsion_site_symmetry_2
_geom_torsion_site_symmetry_3
_geom_torsion_site_symmetry_4
_geom_torsion_publ_flag
C2 Ga2 Mn1 C14 -14.3(5) . . . . ?
Mn2 Ga2 Mn1 C14 172.8(3) . . . . ?
C2 Ga2 Mn1 C12 -64(4) . . . . ?
Mn2 Ga2 Mn1 C12 123(4) . . . . ?
C2 Ga2 Mn1 C11 -104.6(5) . . . . ?
Mn2 Ga2 Mn1 C11 82.4(3) . . . . ?
C2 Ga2 Mn1 C13 76.7(5) . . . . ?
Mn2 Ga2 Mn1 C13 -96.3(3) . . . . ?
C2 Ga2 Mn1 Ga1 155.1(4) . . . . ?
Mn2 Ga2 Mn1 Ga1 -17.79(5) . . . . ?
C2 Ga2 Mn1 Mn2 172.9(4) . . . . ?
C1 Ga1 Mn1 C14 -15.3(10) . . . . ?
Mn2 Ga1 Mn1 C14 161.2(10) . . . . ?
C1 Ga1 Mn1 C12 25.9(5) . . . . ?
Mn2 Ga1 Mn1 C12 -157.7(4) . . . . ?
C1 Ga1 Mn1 C11 114.4(4) . . . . ?
Mn2 Ga1 Mn1 C11 -69.1(3) . . . . ?
C1 Ga1 Mn1 C13 -74.1(4) . . . . ?
Mn2 Ga1 Mn1 C13 102.3(3) . . . . ?
C1 Ga1 Mn1 Ga2 -157.6(3) . . . . ?
Mn2 Ga1 Mn1 Ga2 18.90(5) . . . . ?
C1 Ga1 Mn1 Mn2 -176.5(3) . . . . ?
C1 Ga1 Mn2 C22 -130.9(11) . . . . ?
Mn1 Ga1 Mn2 C22 52.9(11) . . . . ?
C1 Ga1 Mn2 C21 -2.4(5) . . . . ?
Mn1 Ga1 Mn2 C21 -178.7(3) . . . . ?
C1 Ga1 Mn2 C24 -88.0(5) . . . . ?
Mn1 Ga1 Mn2 C24 95.8(3) . . . . ?
C1 Ga1 Mn2 C23 82.9(4) . . . . ?
Mn1 Ga1 Mn2 C23 -93.4(3) . . . . ?
C1 Ga1 Mn2 Ga2 158.8(4) . . . . ?
Mn1 Ga1 Mn2 Ga2 -17.47(4) . . . . ?
C1 Ga1 Mn2 Mn1 176.2(4) . . . . ?
C2 Ga2 Mn2 C22 40.0(4) . . . . ?
Mn1 Ga2 Mn2 C22 -145.7(3) . . . . ?
C2 Ga2 Mn2 C21 -13.2(7) . . . . ?
Mn1 Ga2 Mn2 C21 161.1(6) . . . . ?
C2 Ga2 Mn2 C24 121.7(4) . . . . ?
Mn1 Ga2 Mn2 C24 -64.0(3) . . . . ?
C2 Ga2 Mn2 C23 -74.1(4) . . . . ?
Mn1 Ga2 Mn2 C23 100.2(3) . . . . ?
C2 Ga2 Mn2 Ga1 -156.0(3) . . . . ?
Mn1 Ga2 Mn2 Ga1 18.36(5) . . . . ?
C2 Ga2 Mn2 Mn1 -174.3(3) . . . . ?
C14 Mn1 Mn2 C22 23.6(6) . . . . ?
C12 Mn1 Mn2 C22 -138.5(5) . . . . ?
C11 Mn1 Mn2 C22 -54.1(4) . . . . ?
C13 Mn1 Mn2 C22 119.6(4) . . . . ?
Ga2 Mn1 Mn2 C22 36.0(3) . . . . ?
Ga1 Mn1 Mn2 C22 -166.0(3) . . . . ?
C14 Mn1 Mn2 C21 -167.2(10) . . . . ?
C12 Mn1 Mn2 C21 30.7(9) . . . . ?
C11 Mn1 Mn2 C21 115.1(9) . . . . ?
C13 Mn1 Mn2 C21 -71.1(9) . . . . ?
Ga2 Mn1 Mn2 C21 -154.8(8) . . . . ?
Ga1 Mn1 Mn2 C21 3.3(8) . . . . ?
C14 Mn1 Mn2 C24 113.2(6) . . . . ?
C12 Mn1 Mn2 C24 -48.9(5) . . . . ?
C11 Mn1 Mn2 C24 35.4(4) . . . . ?
C13 Mn1 Mn2 C24 -150.8(4) . . . . ?
Ga2 Mn1 Mn2 C24 125.5(3) . . . . ?
Ga1 Mn1 Mn2 C24 -76.4(3) . . . . ?
C14 Mn1 Mn2 C23 -86.3(6) . . . . ?
C12 Mn1 Mn2 C23 111.6(5) . . . . ?
C11 Mn1 Mn2 C23 -164.0(4) . . . . ?
C13 Mn1 Mn2 C23 9.7(4) . . . . ?
Ga2 Mn1 Mn2 C23 -73.9(3) . . . . ?
Ga1 Mn1 Mn2 C23 84.2(3) . . . . ?
C14 Mn1 Mn2 Ga1 -170.5(6) . . . . ?
C12 Mn1 Mn2 Ga1 27.4(4) . . . . ?
C11 Mn1 Mn2 Ga1 111.8(3) . . . . ?
C13 Mn1 Mn2 Ga1 -74.4(3) . . . . ?
Ga2 Mn1 Mn2 Ga1 -158.08(6) . . . . ?
C14 Mn1 Mn2 Ga2 -12.4(5) . . . . ?
C12 Mn1 Mn2 Ga2 -174.5(4) . . . . ?
C11 Mn1 Mn2 Ga2 -90.1(3) . . . . ?
C13 Mn1 Mn2 Ga2 83.6(3) . . . . ?
Ga1 Mn1 Mn2 Ga2 158.08(6) . . . . ?
Mn2 Ga1 C1 Si13 0.5(6) . . . . ?
Mn1 Ga1 C1 Si13 174.69(10) . . . . ?
Mn2 Ga1 C1 Si11 -119.6(4) . . . . ?
Mn1 Ga1 C1 Si11 54.5(5) . . . . ?
Mn2 Ga1 C1 Si12 118.3(3) . . . . ?
Mn1 Ga1 C1 Si12 -67.6(5) . . . . ?
Si13 C1 Si11 C112 -170.9(4) . . . . ?
Si12 C1 Si11 C112 65.5(5) . . . . ?
Ga1 C1 Si11 C112 -54.6(5) . . . . ?
Si13 C1 Si11 C111 -50.8(5) . . . . ?
Si12 C1 Si11 C111 -174.4(5) . . . . ?
Ga1 C1 Si11 C111 65.5(6) . . . . ?
Si13 C1 Si11 C113 69.5(6) . . . . ?
Si12 C1 Si11 C113 -54.1(6) . . . . ?
Ga1 C1 Si11 C113 -174.2(5) . . . . ?
Si13 C1 Si12 C121 -149.0(4) . . . . ?
Si11 C1 Si12 C121 -24.8(6) . . . . ?
Ga1 C1 Si12 C121 96.7(5) . . . . ?
Si13 C1 Si12 C123 -30.8(6) . . . . ?
Si11 C1 Si12 C123 93.4(6) . . . . ?
Ga1 C1 Si12 C123 -145.1(5) . . . . ?
Si13 C1 Si12 C122 89.0(5) . . . . ?
Si11 C1 Si12 C122 -146.9(5) . . . . ?
Ga1 C1 Si12 C122 -25.3(6) . . . . ?
Si11 C1 Si13 C131 -173.9(4) . . . . ?
Si12 C1 Si13 C131 -49.8(5) . . . . ?
Ga1 C1 Si13 C131 66.4(5) . . . . ?
Si11 C1 Si13 C132 -53.8(5) . . . . ?
Si12 C1 Si13 C132 70.4(5) . . . . ?
Ga1 C1 Si13 C132 -173.4(4) . . . . ?
Si11 C1 Si13 C133 64.5(5) . . . . ?
Si12 C1 Si13 C133 -171.4(4) . . . . ?
Ga1 C1 Si13 C133 -55.2(5) . . . . ?
Mn1 Ga2 C2 Si22 107.8(4) . . . . ?
Mn2 Ga2 C2 Si22 -82.5(4) . . . . ?
Mn1 Ga2 C2 Si23 -128.7(3) . . . . ?
Mn2 Ga2 C2 Si23 40.9(5) . . . . ?
Mn1 Ga2 C2 Si21 -9.8(6) . . . . ?
Mn2 Ga2 C2 Si21 159.91(14) . . . . ?
Si22 C2 Si21 C212 -161.0(4) . . . . ?
Si23 C2 Si21 C212 76.0(4) . . . . ?
Ga2 C2 Si21 C212 -44.2(4) . . . . ?
Si22 C2 Si21 C213 -40.5(5) . . . . ?
Si23 C2 Si21 C213 -163.5(4) . . . . ?
Ga2 C2 Si21 C213 76.2(5) . . . . ?
Si22 C2 Si21 C211 80.5(5) . . . . ?
Si23 C2 Si21 C211 -42.5(5) . . . . ?
Ga2 C2 Si21 C211 -162.8(4) . . . . ?
Si23 C2 Si22 C222 -149.0(5) . . . . ?
Si21 C2 Si22 C222 89.5(5) . . . . ?
Ga2 C2 Si22 C222 -25.9(6) . . . . ?
Si23 C2 Si22 C221 -27.6(6) . . . . ?
Si21 C2 Si22 C221 -149.1(4) . . . . ?
Ga2 C2 Si22 C221 95.5(5) . . . . ?
Si23 C2 Si22 C223 89.2(6) . . . . ?
Si21 C2 Si22 C223 -32.3(6) . . . . ?
Ga2 C2 Si22 C223 -147.7(5) . . . . ?
Si22 C2 Si23 C232 72.9(5) . . . . ?
Si21 C2 Si23 C232 -165.5(4) . . . . ?
Ga2 C2 Si23 C232 -48.5(6) . . . . ?
Si22 C2 Si23 C231 -167.2(4) . . . . ?
Si21 C2 Si23 C231 -45.5(5) . . . . ?
Ga2 C2 Si23 C231 71.5(5) . . . . ?
Si22 C2 Si23 C233 -47.8(6) . . . . ?
Si21 C2 Si23 C233 73.9(6) . . . . ?
Ga2 C2 Si23 C233 -169.1(5) . . . . ?
C14 Mn1 C11 O11 -4(10) . . . . ?
C12 Mn1 C11 O11 -93(10) . . . . ?
C13 Mn1 C11 O11 93(10) . . . . ?
Ga2 Mn1 C11 O11 84(10) . . . . ?
Ga1 Mn1 C11 O11 -171(10) . . . . ?
Mn2 Mn1 C11 O11 141(10) . . . . ?
C14 Mn1 C12 O12 -13(7) . . . . ?
C11 Mn1 C12 O12 77(7) . . . . ?
C13 Mn1 C12 O12 -104(7) . . . . ?
Ga2 Mn1 C12 O12 37(11) . . . . ?
Ga1 Mn1 C12 O12 178(100) . . . . ?
Mn2 Mn1 C12 O12 157(7) . . . . ?
C14 Mn1 C13 O13 -156(100) . . . . ?
C12 Mn1 C13 O13 -68(100) . . . . ?
C11 Mn1 C13 O13 107(100) . . . . ?
Ga2 Mn1 C13 O13 116(100) . . . . ?
Ga1 Mn1 C13 O13 9(100) . . . . ?
Mn2 Mn1 C13 O13 60(100) . . . . ?
C12 Mn1 C14 O14 -1(9) . . . . ?
C11 Mn1 C14 O14 -92(9) . . . . ?
C13 Mn1 C14 O14 97(9) . . . . ?
Ga2 Mn1 C14 O14 -177(100) . . . . ?
Ga1 Mn1 C14 O14 39(10) . . . . ?
Mn2 Mn1 C14 O14 -166(9) . . . . ?
C22 Mn2 C21 O21 -16(12) . . . . ?
C24 Mn2 C21 O21 -106(12) . . . . ?
C23 Mn2 C21 O21 92(12) . . . . ?
Ga1 Mn2 C21 O21 177(12) . . . . ?
Ga2 Mn2 C21 O21 34(12) . . . . ?
Mn1 Mn2 C21 O21 174(11) . . . . ?
C21 Mn2 C22 O22 -43(5) . . . . ?
C24 Mn2 C22 O22 45(5) . . . . ?
C23 Mn2 C22 O22 -129(5) . . . . ?
Ga1 Mn2 C22 O22 87(5) . . . . ?
Ga2 Mn2 C22 O22 162(5) . . . . ?
Mn1 Mn2 C22 O22 133(5) . . . . ?
C22 Mn2 C23 O23 148(9) . . . . ?
C21 Mn2 C23 O23 61(9) . . . . ?
C24 Mn2 C23 O23 -14(9) . . . . ?
Ga1 Mn2 C23 O23 -41(9) . . . . ?
Ga2 Mn2 C23 O23 -146(9) . . . . ?
Mn1 Mn2 C23 O23 -96(9) . . . . ?
C22 Mn2 C24 O24 -92(9) . . . . ?
C21 Mn2 C24 O24 -4(9) . . . . ?
C23 Mn2 C24 O24 70(9) . . . . ?
Ga1 Mn2 C24 O24 99(9) . . . . ?
Ga2 Mn2 C24 O24 -162(9) . . . . ?
Mn1 Mn2 C24 O24 153(9) . . . . ?
CP5 CP1 CP2 CP3 25(5) . . . . ?
CP1 CP2 CP3 CP4 -58(5) . . . . ?
CP2 CP3 CP4 CP5 58(3) . . . . ?
CP2 CP1 CP5 CP4 8(5) . . . . ?
CP3 CP4 CP5 CP1 -49(4) . . . . ?
